data_1531900
loop_
_publ_author_name
'Magrez, A.'
'Caldes, M.T.'
'Morniroli, J.P.'
'Marie, A.M.'
'Brohan, L.'
'Joubert, O.'

_publ_section_title
;
 Using CBED and crystallographic image processing to evidence a structural
 distortion in a new family of ionic conductor Sr1-x La1+x Al1-x Mgx O4 (0
 <= x <= 0.7)
;
_journal_name_full 'Journal of Solid State Chemistry'
_journal_page_first 243
_journal_page_last 251
_journal_volume 172
_journal_year 2003
_chemical_formula_sum 'Al0.8 La1.2 Mg0.2 O4 Sr0.8'
_chemical_name_systematic '(Sr0.8 La1.2) (Al0.8 Mg0.2) O4'
_space_group_IT_number 44
_symmetry_space_group_name_Hall 'I 2 -2'
_symmetry_space_group_name_H-M 'I m m 2'
_cell_angle_alpha 90
_cell_angle_beta 90
_cell_angle_gamma 90
_cell_formula_units_Z 2
_cell_length_a 3.78
_cell_length_b 3.78
_cell_length_c 12.68
_cell_volume 181.177
_citation_journal_id_ASTM JSSCBI
_cod_data_source_file Magrez_JSSCBI_2003_1533.cif
_cod_data_source_block Al0.8La1.2Mg0.2O4Sr0.8
_cod_original_cell_volume 181.1769
_cod_database_code 1531900

loop_
_symmetry_equiv_pos_as_xyz
x,y,z
-x,-y,z
-x,y,z
x,-y,z
x+1/2,y+1/2,z+1/2
-x+1/2,-y+1/2,z+1/2
-x+1/2,y+1/2,z+1/2
x+1/2,-y+1/2,z+1/2

loop_
_atom_site_label
_atom_site_type_symbol
_atom_site_fract_x
_atom_site_fract_y
_atom_site_fract_z
_atom_site_occupancy
_atom_site_U_iso_or_equiv
Sr1 Sr+2 0 0 0.64 0.4 0.0
La2 La+3 0 0 0.36 0.6 0.0
Mg1 Mg+2 0 0 0 0.2 0.0
O2 O-2 0 0.5 0 1 0.0
O4 O-2 0 0 0.83 1 0.0
Sr2 Sr+2 0 0 0.36 0.4 0.0
O1 O-2 0 0.5 0.5 1 0.0
La1 La+3 0 0 0.64 0.6 0.0
O3 O-2 0 0 0.17 1 0.0
Al1 Al+3 0 0 0 0.8 0.0
